data_4116292
loop_
_publ_author_name
'Hisashi Tanaka'
'Akiko Kobayashi'
'Akane Sato'
'Hiroki Akutsu'
'Hayao Kobayashi'

_publ_contact_author
;
    Hisashi Tanaka
    Department of Chemistry School of Science The University of Tokyo
    Hongo Bunkyo-ku Tokyo 113-0033
;
_publ_contact_author_email ' hisashi@chem.s.u-tokyo.ac.jp '
_publ_contact_author_fax ' 03-3814-2627 '
_publ_contact_author_phone ' 03-3812-2111(ex.7626) '
_publ_section_title
;
 Chemical Control of Electrical Properties and Phase Diagram of a Series
 of \l-Type BETS Superconductors, \l-(BETS)2GaBrxCl4-x
;
_journal_name_full 'Journal of the American Chemical Society'
_journal_page_first 760
_journal_page_last 768
_journal_paper_doi 10.1021/ja9827806
_journal_volume 121
_journal_year 1999
_chemical_compound_source 'electrochemical oxidation'
_chemical_formula_sum 'C20 H16 Br0.3 Cl3.7 Ga S8 Se8'
_chemical_formula_weight 1369.37
_chemical_name_common lambda-(BETS)2GaBr0.3Cl3.3-7K
_space_group_IT_number 2
_symmetry_cell_setting triclinic
_symmetry_Int_Tables_number 2
_symmetry_space_group_name_Hall '-P 1'
_symmetry_space_group_name_H-M 'P -1'
_audit_creation_date 'Wed Jul  8 13:02:44 1998'
_audit_creation_method 'from TEXRAY.INF file'
_cell_angle_alpha 98.60(2)
_cell_angle_beta 95.81(3)
_cell_angle_gamma 111.99(2)
_cell_formula_units_Z 2
_cell_length_a 15.906(4)
_cell_length_b 18.430(5)
_cell_length_c 6.536(2)
_cell_measurement_temperature 7.2
_cell_volume 1730.6(9)
_computing_cell_refinement 'MSC/AFC Diffractometer Control'
_computing_data_collection 'MSC/AFC Diffractometer Control'
_computing_data_reduction teXsan
_computing_molecular_graphics ORTEP
_computing_publication_material teXsan
_computing_structure_refinement teXsan
_computing_structure_solution SHELXS86
_diffrn_ambient_temperature 7.2
_diffrn_measurement_device 'Mac science DIP-320'
_diffrn_radiation_detector 'Imaging plate'
_diffrn_radiation_monochromator graphite
_diffrn_radiation_type 'Mo K\a'
_diffrn_radiation_wavelength 0.7107
_diffrn_reflns_av_R_equivalents 0.000
_diffrn_reflns_av_sigmaI/netI 0.076
_diffrn_reflns_limit_h_max 22
_diffrn_reflns_limit_h_min 0
_diffrn_reflns_limit_k_max 24
_diffrn_reflns_limit_k_min -26
_diffrn_reflns_limit_l_max 8
_diffrn_reflns_limit_l_min -8
_diffrn_reflns_number 7403
_diffrn_reflns_reduction_process 'Lp corrections applied'
_diffrn_reflns_theta_max 61.0
_diffrn_reflns_theta_min 2.8
_exptl_absorpt_coefficient_mu 10.343
_exptl_absorpt_correction_type none
_exptl_crystal_colour black
_exptl_crystal_density_diffrn 2.628
_exptl_crystal_description needle
_exptl_crystal_F_000 1280.80
_exptl_crystal_size_max 0.810
_exptl_crystal_size_mid 0.150
_exptl_crystal_size_min 0.075
_refine_diff_density_max 2.71
_refine_diff_density_min -2.22
_refine_ls_extinction_method none
_refine_ls_goodness_of_fit_obs 3.594
_refine_ls_hydrogen_treatment noref
_refine_ls_matrix_type full
_refine_ls_number_constraints 0
_refine_ls_number_parameters 274
_refine_ls_number_reflns 5199
_refine_ls_number_restraints 0
_refine_ls_R_factor_obs 0.0663
_refine_ls_shift/esd_max 0.0011
_refine_ls_shift/esd_mean 0.0002
_refine_ls_structure_factor_coef F
_refine_ls_weighting_details 'w = 1/[\s^2^(Fo) + 0.00000|Fo|^2^]'
_refine_ls_weighting_scheme calc
_refine_ls_wR_factor_obs 0.0783
_reflns_number_observed 5199
_reflns_number_total 7403
_reflns_observed_criterion >3.0sigma(I)
_cod_data_source_file ja9827806_3.cif
_cod_data_source_block lambda-BETS2GaBr0.3Cl3.7-7K
_cod_depositor_comments
;
The following automatic conversions were performed:

'_refine_ls_weighting_scheme' value 'w = 1/[\s^2^(Fo) +
0.00000|Fo|^2^]' was changed to 'calc'. New tag
'_refine_ls_weighting_details' was created. The value of the new tag
was set to 'w = 1/[\s^2^(Fo) + 0.00000|Fo|^2^]'.

Automatic conversion script
Id: cif_fix_values 3143 2015-03-26 13:38:13Z robertas 
;
_cod_original_cell_volume 1730(1)
_cod_original_sg_symbol_H-M 'P -1 '
_cod_original_formula_sum 'C20 H16 Br0.30 Cl3.70 Ga S8 Se8 '
_cod_database_code 4116292

loop_
_symmetry_equiv_pos_as_xyz
x,y,z
-x,-y,-z

loop_
_atom_site_aniso_label
_atom_site_aniso_U_11
_atom_site_aniso_U_22
_atom_site_aniso_U_33
_atom_site_aniso_U_12
_atom_site_aniso_U_13
_atom_site_aniso_U_23
Se(1) 0.0203(6) 0.0227(7) 0.0140(6) 0.0088(5) -0.0049(5) -0.0034(5)
Se(2) 0.0188(6) 0.0211(6) 0.0154(7) 0.0082(5) -0.0037(5) -0.0031(5)
Se(3) 0.0189(6) 0.0211(6) 0.0155(7) 0.0081(5) -0.0046(5) -0.0036(5)
Se(4) 0.0197(6) 0.0216(6) 0.0137(6) 0.0088(5) -0.0033(5) -0.0024(5)
Se(5) 0.0196(6) 0.0224(6) 0.0140(6) 0.0086(5) -0.0037(5) -0.0032(5)
Se(6) 0.0183(6) 0.0212(7) 0.0154(7) 0.0078(5) -0.0042(5) -0.0037(5)
Se(7) 0.0187(6) 0.0212(7) 0.0150(7) 0.0076(5) -0.0042(5) -0.0029(5)
Se(8) 0.0185(6) 0.0212(6) 0.0148(6) 0.0079(5) -0.0041(5) -0.0032(5)
Ga(1) 0.0192(7) 0.0239(7) 0.0155(7) 0.0100(6) -0.0048(6) -0.0047(6)
Cl(1) 0.021(2) 0.029(2) 0.017(2) 0.012(1) -0.005(1) -0.004(1)
Cl(2) 0.017(1) 0.023(1) 0.018(1) 0.0078(9) -0.0055(9) -0.0054(10)
Cl(3) 0.022(2) 0.027(2) 0.022(2) 0.011(1) -0.005(1) -0.005(1)
Cl(4) 0.022(1) 0.028(2) 0.019(2) 0.013(1) -0.006(1) -0.005(1)
S(1) 0.021(1) 0.022(2) 0.016(2) 0.007(1) -0.007(1) -0.004(1)
S(2) 0.022(2) 0.022(2) 0.019(2) 0.009(1) -0.004(1) -0.004(1)
S(3) 0.025(2) 0.022(2) 0.018(2) 0.008(1) -0.007(1) -0.006(1)
S(4) 0.019(1) 0.021(2) 0.020(2) 0.007(1) -0.006(1) -0.003(1)
S(5) 0.022(1) 0.020(2) 0.019(2) 0.007(1) -0.007(1) -0.006(1)
S(6) 0.020(1) 0.020(2) 0.015(2) 0.004(1) -0.002(1) -0.003(1)
S(7) 0.019(1) 0.019(2) 0.018(2) 0.006(1) -0.003(1) -0.002(1)
S(8) 0.019(1) 0.022(2) 0.018(2) 0.007(1) -0.004(1) -0.003(1)

loop_
_atom_site_label
_atom_site_fract_x
_atom_site_fract_y
_atom_site_fract_z
_atom_site_U_iso_or_equiv
_atom_site_thermal_displace_type
_atom_site_calc_flag
_atom_site_occupancy
Se(1) 0.58612(8) -0.01476(8) -0.3207(2) 0.0202(3) Uani d 1.00
Se(2) 0.58900(8) -0.07797(8) 0.1068(2) 0.0196(3) Uani d 1.00
Se(3) 0.74255(8) 0.16556(8) -0.0810(2) 0.0198(3) Uani d 1.00
Se(4) 0.75223(8) 0.10758(8) 0.3530(2) 0.0193(3) Uani d 1.00
Se(5) 0.12759(8) 0.02424(8) -0.1881(2) 0.0199(3) Uani d 1.00
Se(6) 0.12541(8) -0.03376(8) 0.2478(2) 0.0197(3) Uani d 1.00
Se(7) 0.28429(8) 0.20710(8) 0.0515(2) 0.0197(3) Uani d 1.00
Se(8) 0.28259(8) 0.15037(8) 0.4917(2) 0.0195(3) Uani d 1.00
Ga(1) 0.21079(9) 0.46839(9) 0.8767(2) 0.0206(4) Uani d 1.00
Cl(1) 0.0892(2) 0.4689(2) 1.0024(5) 0.0235(8) Uani d 1.03(1)
Cl(2) 0.3395(1) 0.5677(1) 1.0577(4) 0.0211(6) Uani d 1.32(1)
Cl(3) 0.2199(2) 0.3538(2) 0.8927(5) 0.0251(8) Uani d 1.05(1)
Cl(4) 0.1953(2) 0.4792(2) 0.5428(4) 0.0237(7) Uani d 1.17(1)
S(1) 0.4469(2) -0.1745(2) -0.5708(5) 0.0217(8) Uani d 1.00
S(2) 0.4435(2) -0.2447(2) -0.0952(5) 0.0225(8) Uani d 1.00
S(3) 0.8627(2) 0.3384(2) 0.1136(5) 0.0237(8) Uani d 1.00
S(4) 0.8865(2) 0.2748(2) 0.5915(5) 0.0215(8) Uani d 1.00
S(5) -0.0245(2) -0.1320(2) -0.4219(5) 0.0226(8) Uani d 1.00
S(6) -0.0323(2) -0.1959(2) 0.0550(5) 0.0204(8) Uani d 1.00
S(7) 0.4237(2) 0.3798(2) 0.2774(5) 0.0201(8) Uani d 1.00
S(8) 0.4280(2) 0.3157(2) 0.7219(5) 0.0209(8) Uani d 1.00
C(1) 0.6355(8) 0.0066(7) -0.030(2) 0.017(2) Uiso d 1.00
C(2) 0.5087(8) -0.1219(7) -0.322(2) 0.020(3) Uiso d 1.00
C(3) 0.5093(8) -0.1484(8) -0.143(2) 0.022(3) Uiso d 1.00
C(4) 0.3597(9) -0.2616(8) -0.509(2) 0.025(3) Uiso d 1.00
C(5) 0.4005(9) -0.3031(8) -0.358(2) 0.025(3) Uiso d 1.00
C(6) 0.6992(7) 0.0826(7) 0.069(2) 0.015(2) Uiso d 1.00
C(7) 0.8160(8) 0.2410(7) 0.166(2) 0.016(2) Uiso d 1.00
C(8) 0.8226(8) 0.2162(7) 0.347(2) 0.019(3) Uiso d 1.00
C(9) 0.9340(8) 0.3960(7) 0.367(2) 0.018(3) Uiso d 1.00
C(10) 0.8915(8) 0.3718(7) 0.554(2) 0.021(3) Uiso d 1.00
C(11) 0.1730(7) 0.0485(7) 0.103(2) 0.014(2) Uiso d 1.00
C(12) 0.0434(8) -0.0787(7) -0.180(2) 0.017(2) Uiso d 1.00
C(13) 0.0405(8) -0.1034(7) 0.003(2) 0.019(3) Uiso d 1.00
C(14) -0.0943(8) -0.2298(7) -0.380(2) 0.020(3) Uiso d 1.00
C(15) -0.0491(8) -0.2564(7) -0.202(2) 0.020(3) Uiso d 1.00
C(16) 0.2376(8) 0.1240(7) 0.198(2) 0.018(3) Uiso d 1.00
C(17) 0.3616(8) 0.2800(7) 0.300(2) 0.017(2) Uiso d 1.00
C(18) 0.3607(8) 0.2558(7) 0.486(2) 0.020(3) Uiso d 1.00
C(19) 0.3886(8) 0.4239(7) 0.503(2) 0.019(3) Uiso d 1.00
C(20) 0.4316(9) 0.4158(8) 0.712(2) 0.024(3) Uiso d 1.00
H(1) 0.3160 -0.2453 -0.4430 0.0304 Uiso calc 1.00
H(2) 0.3265 -0.2992 -0.6367 0.0304 Uiso calc 1.00
H(3) 0.4498 -0.3123 -0.4141 0.0299 Uiso calc 1.00
H(4) 0.3541 -0.3539 -0.3529 0.0299 Uiso calc 1.00
H(5) 0.9915 0.3889 0.3738 0.0213 Uiso calc 1.00
H(6) 0.9478 0.4512 0.3696 0.0213 Uiso calc 1.00
H(7) 0.8302 0.3701 0.5348 0.0244 Uiso calc 1.00
H(8) 0.9261 0.4109 0.6777 0.0244 Uiso calc 1.00
H(9) -0.1515 -0.2293 -0.3474 0.0225 Uiso calc 1.00
H(10) -0.1070 -0.2678 -0.5078 0.0225 Uiso calc 1.00
H(11) 0.0093 -0.2544 -0.2291 0.0245 Uiso calc 1.00
H(12) -0.0871 -0.3106 -0.1975 0.0245 Uiso calc 1.00
H(13) 0.4049 0.4794 0.5012 0.0224 Uiso calc 1.00
H(14) 0.3231 0.3986 0.4882 0.0224 Uiso calc 1.00
H(15) 0.3999 0.4302 0.8190 0.0273 Uiso calc 1.00
H(16) 0.4943 0.4533 0.7443 0.0273 Uiso calc 1.00

loop_
_atom_type_symbol
_atom_type_oxidation_number
_atom_type_number_in_cell
_atom_type_scat_dispersion_real
_atom_type_scat_dispersion_imag
_atom_type_scat_source
C 0 40 0.003 0.002
;International Tables for Crystallography
(1992, Vol. C, Tables 4.2.6.8 and 6.1.1.1)
;
H 0 32 0.000 0.000
;International Tables for Crystallography
(1992, Vol. C, Table 6.1.1.2)
;
S 0 16 0.125 0.123
;International Tables for Crystallography
(1992, Vol. C, Tables 4.2.6.8 and 6.1.1.1)
;
Se 0 16 -0.093 2.226
;International Tables for Crystallography
(1992, Vol. C, Tables 4.2.6.8 and 6.1.1.1)
;
Ga 0 2 0.231 1.608
;International Tables for Crystallography
(1992, Vol. C, Tables 4.2.6.8 and 6.1.1.1)
;
Cl 0 7.4 0.148 0.159
;International Tables for Crystallography
(1992, Vol. C, Tables 4.2.6.8 and 6.1.1.1)
;
Br 0 0.6 -0.290 2.459
;International Tables for Crystallography
(1992, Vol. C, Tables 4.2.6.8 and 6.1.1.1)
;

loop_
_geom_angle_atom_site_label_1
_geom_angle_atom_site_label_2
_geom_angle_atom_site_label_3
_geom_angle
_geom_angle_site_symmetry_1
_geom_angle_site_symmetry_2
_geom_angle_site_symmetry_3
_geom_angle_publ_flag
C(1) Se(1) C(2) 93.1(5) 1_555 1_555 1_555 yes
C(1) Se(2) C(3) 92.9(5) 1_555 1_555 1_555 yes
C(6) Se(3) C(7) 92.5(5) 1_555 1_555 1_555 yes
C(6) Se(4) C(8) 93.4(5) 1_555 1_555 1_555 yes
C(11) Se(5) C(12) 93.0(5) 1_555 1_555 1_555 yes
C(11) Se(6) C(13) 92.3(5) 1_555 1_555 1_555 yes
C(16) Se(7) C(17) 92.5(5) 1_555 1_555 1_555 yes
C(16) Se(8) C(18) 93.5(5) 1_555 1_555 1_555 yes
Cl(1) Ga(1) Cl(2) 111.9(1) 1_555 1_555 1_555 yes
Cl(1) Ga(1) Cl(3) 108.1(1) 1_555 1_555 1_555 yes
Cl(1) Ga(1) Cl(4) 109.3(1) 1_555 1_555 1_555 yes
Cl(2) Ga(1) Cl(3) 109.3(1) 1_555 1_555 1_555 yes
Cl(2) Ga(1) Cl(4) 109.6(1) 1_555 1_555 1_555 yes
Cl(3) Ga(1) Cl(4) 108.6(1) 1_555 1_555 1_555 yes
C(2) S(1) C(4) 101.9(6) 1_555 1_555 1_555 yes
C(2) S(1) H(1) 93.7(4) 1_555 1_555 1_555 no
C(2) S(1) H(2) 124.5(5) 1_555 1_555 1_555 no
C(4) S(1) H(1) 23.3(4) 1_555 1_555 1_555 no
C(4) S(1) H(2) 22.9(4) 1_555 1_555 1_555 no
H(1) S(1) H(2) 39.07(5) 1_555 1_555 1_555 no
C(3) S(2) C(5) 101.6(6) 1_555 1_555 1_555 yes
C(3) S(2) H(3) 94.4(4) 1_555 1_555 1_555 no
C(3) S(2) H(4) 124.4(4) 1_555 1_555 1_555 no
C(5) S(2) H(3) 23.2(4) 1_555 1_555 1_555 no
C(5) S(2) H(4) 23.3(4) 1_555 1_555 1_555 no
H(3) S(2) H(4) 39.50(5) 1_555 1_555 1_555 no
C(7) S(3) C(9) 101.5(6) 1_555 1_555 1_555 yes
C(7) S(3) H(5) 97.1(4) 1_555 1_555 1_555 no
C(7) S(3) H(6) 123.4(4) 1_555 1_555 1_555 no
C(9) S(3) H(5) 23.6(4) 1_555 1_555 1_555 no
C(9) S(3) H(6) 23.0(4) 1_555 1_555 1_555 no
H(5) S(3) H(6) 39.19(5) 1_555 1_555 1_555 no
C(8) S(4) C(10) 99.7(6) 1_555 1_555 1_555 yes
C(8) S(4) H(7) 88.7(4) 1_555 1_555 1_555 no
C(8) S(4) H(8) 122.7(5) 1_555 1_555 1_555 no
C(10) S(4) H(7) 23.1(4) 1_555 1_555 1_555 no
C(10) S(4) H(8) 23.0(4) 1_555 1_555 1_555 no
H(7) S(4) H(8) 39.25(5) 1_555 1_555 1_555 no
C(12) S(5) C(14) 106.0(6) 1_555 1_555 1_555 yes
C(12) S(5) H(9) 105.7(4) 1_555 1_555 1_555 no
C(12) S(5) H(10) 125.5(4) 1_555 1_555 1_555 no
C(14) S(5) H(9) 23.3(4) 1_555 1_555 1_555 no
C(14) S(5) H(10) 23.2(4) 1_555 1_555 1_555 no
H(9) S(5) H(10) 39.46(5) 1_555 1_555 1_555 no
C(13) S(6) C(15) 97.7(6) 1_555 1_555 1_555 yes
C(13) S(6) H(11) 86.3(4) 1_555 1_555 1_555 no
C(13) S(6) H(12) 121.2(4) 1_555 1_555 1_555 no
C(15) S(6) H(11) 23.3(4) 1_555 1_555 1_555 no
C(15) S(6) H(12) 23.6(4) 1_555 1_555 1_555 no
H(11) S(6) H(12) 39.63(5) 1_555 1_555 1_555 no
C(17) S(7) C(19) 94.9(6) 1_555 1_555 1_555 yes
C(17) S(7) H(13) 117.6(4) 1_555 1_555 1_555 no
C(17) S(7) H(14) 80.1(4) 1_555 1_555 1_555 no
C(19) S(7) H(13) 23.3(4) 1_555 1_555 1_555 no
C(19) S(7) H(14) 23.3(4) 1_555 1_555 1_555 no
H(13) S(7) H(14) 39.39(5) 1_555 1_555 1_555 no
C(18) S(8) C(20) 104.9(6) 1_555 1_555 1_555 yes
C(18) S(8) H(15) 112.9(4) 1_555 1_555 1_555 no
C(18) S(8) H(16) 118.2(5) 1_555 1_555 1_555 no
C(20) S(8) H(15) 23.1(4) 1_555 1_555 1_555 no
C(20) S(8) H(16) 22.9(4) 1_555 1_555 1_555 no
H(15) S(8) H(16) 38.92(5) 1_555 1_555 1_555 no
Se(1) C(1) Se(2) 115.7(6) 1_555 1_555 1_555 yes
Se(1) C(1) C(6) 120.2(9) 1_555 1_555 1_555 yes
Se(2) C(1) C(6) 124.0(9) 1_555 1_555 1_555 yes
Se(1) C(2) S(1) 112.8(7) 1_555 1_555 1_555 yes
Se(1) C(2) C(3) 118.8(9) 1_555 1_555 1_555 yes
S(1) C(2) C(3) 128.4(10) 1_555 1_555 1_555 yes
Se(2) C(3) S(2) 111.7(7) 1_555 1_555 1_555 yes
Se(2) C(3) C(2) 119.4(9) 1_555 1_555 1_555 yes
S(2) C(3) C(2) 128.9(10) 1_555 1_555 1_555 yes
S(1) C(4) C(5) 113.0(9) 1_555 1_555 1_555 yes
S(1) C(4) H(1) 108(1) 1_555 1_555 1_555 no
S(1) C(4) H(2) 109(1) 1_555 1_555 1_555 no
S(1) C(4) H(3) 95.7(6) 1_555 1_555 1_555 no
S(1) C(4) H(4) 138.0(7) 1_555 1_555 1_555 no
C(5) C(4) H(1) 108(1) 1_555 1_555 1_555 no
C(5) C(4) H(2) 109(1) 1_555 1_555 1_555 no
C(5) C(4) H(3) 26.0(5) 1_555 1_555 1_555 no
C(5) C(4) H(4) 25.6(5) 1_555 1_555 1_555 no
H(1) C(4) H(2) 107(1) 1_555 1_555 1_555 no
H(1) C(4) H(3) 133(1) 1_555 1_555 1_555 no
H(1) C(4) H(4) 98.4(9) 1_555 1_555 1_555 no
H(2) C(4) H(3) 99.8(9) 1_555 1_555 1_555 no
H(2) C(4) H(4) 91.2(9) 1_555 1_555 1_555 no
H(3) C(4) H(4) 43.7(3) 1_555 1_555 1_555 no
S(2) C(5) C(4) 113.2(9) 1_555 1_555 1_555 yes
S(2) C(5) H(1) 95.7(6) 1_555 1_555 1_555 no
S(2) C(5) H(2) 138.0(7) 1_555 1_555 1_555 no
S(2) C(5) H(3) 108.9(10) 1_555 1_555 1_555 no
S(2) C(5) H(4) 108(1) 1_555 1_555 1_555 no
C(4) C(5) H(1) 26.2(5) 1_555 1_555 1_555 no
C(4) C(5) H(2) 25.5(5) 1_555 1_555 1_555 no
C(4) C(5) H(3) 108(1) 1_555 1_555 1_555 no
C(4) C(5) H(4) 109(1) 1_555 1_555 1_555 no
H(1) C(5) H(2) 43.6(3) 1_555 1_555 1_555 no
H(1) C(5) H(3) 134(1) 1_555 1_555 1_555 no
H(1) C(5) H(4) 99.2(9) 1_555 1_555 1_555 no
H(2) C(5) H(3) 98.7(9) 1_555 1_555 1_555 no
H(2) C(5) H(4) 91.1(8) 1_555 1_555 1_555 no
H(3) C(5) H(4) 108(1) 1_555 1_555 1_555 no
Se(3) C(6) Se(4) 115.8(6) 1_555 1_555 1_555 yes
Se(3) C(6) C(1) 121.5(9) 1_555 1_555 1_555 yes
Se(4) C(6) C(1) 122.6(9) 1_555 1_555 1_555 yes
Se(3) C(7) S(3) 110.6(6) 1_555 1_555 1_555 yes
Se(3) C(7) C(8) 119.4(9) 1_555 1_555 1_555 yes
S(3) C(7) C(8) 129.9(9) 1_555 1_555 1_555 yes
Se(4) C(8) S(4) 114.4(7) 1_555 1_555 1_555 yes
Se(4) C(8) C(7) 118.6(9) 1_555 1_555 1_555 yes
S(4) C(8) C(7) 126.9(10) 1_555 1_555 1_555 yes
S(3) C(9) C(10) 114.4(8) 1_555 1_555 1_555 yes
S(3) C(9) H(5) 107.6(9) 1_555 1_555 1_555 no
S(3) C(9) H(6) 108.4(9) 1_555 1_555 1_555 no
S(3) C(9) H(7) 96.1(5) 1_555 1_555 1_555 no
S(3) C(9) H(8) 139.9(7) 1_555 1_555 1_555 no
C(10) C(9) H(5) 108(1) 1_555 1_555 1_555 no
C(10) C(9) H(6) 110(1) 1_555 1_555 1_555 no
C(10) C(9) H(7) 26.7(5) 1_555 1_555 1_555 no
C(10) C(9) H(8) 26.3(5) 1_555 1_555 1_555 no
H(5) C(9) H(6) 107(1) 1_555 1_555 1_555 no
H(5) C(9) H(7) 134.8(10) 1_555 1_555 1_555 no
H(5) C(9) H(8) 98.9(8) 1_555 1_555 1_555 no
H(6) C(9) H(7) 100.4(8) 1_555 1_555 1_555 no
H(6) C(9) H(8) 91.1(8) 1_555 1_555 1_555 no
H(7) C(9) H(8) 44.9(3) 1_555 1_555 1_555 no
S(4) C(10) C(9) 112.8(9) 1_555 1_555 1_555 yes
S(4) C(10) H(5) 94.3(6) 1_555 1_555 1_555 no
S(4) C(10) H(6) 137.9(7) 1_555 1_555 1_555 no
S(4) C(10) H(7) 108.9(10) 1_555 1_555 1_555 no
S(4) C(10) H(8) 109.0(10) 1_555 1_555 1_555 no
C(9) C(10) H(5) 26.9(5) 1_555 1_555 1_555 no
C(9) C(10) H(6) 26.0(5) 1_555 1_555 1_555 no
C(9) C(10) H(7) 108(1) 1_555 1_555 1_555 no
C(9) C(10) H(8) 109(1) 1_555 1_555 1_555 no
H(5) C(10) H(6) 44.8(3) 1_555 1_555 1_555 no
H(5) C(10) H(7) 134(1) 1_555 1_555 1_555 no
H(5) C(10) H(8) 99.5(9) 1_555 1_555 1_555 no
H(6) C(10) H(7) 99.0(9) 1_555 1_555 1_555 no
H(6) C(10) H(8) 90.6(8) 1_555 1_555 1_555 no
H(7) C(10) H(8) 108(1) 1_555 1_555 1_555 no
Se(5) C(11) Se(6) 116.3(6) 1_555 1_555 1_555 yes
Se(5) C(11) C(16) 120.2(9) 1_555 1_555 1_555 yes
Se(6) C(11) C(16) 123.5(9) 1_555 1_555 1_555 yes
Se(5) C(12) S(5) 113.6(7) 1_555 1_555 1_555 yes
Se(5) C(12) C(13) 119.3(9) 1_555 1_555 1_555 yes
S(5) C(12) C(13) 127.0(9) 1_555 1_555 1_555 yes
Se(6) C(13) S(6) 112.6(7) 1_555 1_555 1_555 yes
Se(6) C(13) C(12) 118.9(9) 1_555 1_555 1_555 yes
S(6) C(13) C(12) 128.5(9) 1_555 1_555 1_555 yes
S(5) C(14) C(15) 113.8(8) 1_555 1_555 1_555 yes
S(5) C(14) H(9) 108.4(9) 1_555 1_555 1_555 no
S(5) C(14) H(10) 108.6(10) 1_555 1_555 1_555 no
S(5) C(14) H(11) 98.1(5) 1_555 1_555 1_555 no
S(5) C(14) H(12) 139.6(6) 1_555 1_555 1_555 no
C(15) C(14) H(9) 108(1) 1_555 1_555 1_555 no
C(15) C(14) H(10) 108(1) 1_555 1_555 1_555 no
C(15) C(14) H(11) 25.8(5) 1_555 1_555 1_555 no
C(15) C(14) H(12) 26.0(5) 1_555 1_555 1_555 no
H(9) C(14) H(10) 108(1) 1_555 1_555 1_555 no
H(9) C(14) H(11) 134(1) 1_555 1_555 1_555 no
H(9) C(14) H(12) 96.2(9) 1_555 1_555 1_555 no
H(10) C(14) H(11) 96.9(8) 1_555 1_555 1_555 no
H(10) C(14) H(12) 92.4(8) 1_555 1_555 1_555 no
H(11) C(14) H(12) 44.0(3) 1_555 1_555 1_555 no
S(6) C(15) C(14) 113.9(9) 1_555 1_555 1_555 yes
S(6) C(15) H(9) 97.9(6) 1_555 1_555 1_555 no
S(6) C(15) H(10) 139.7(7) 1_555 1_555 1_555 no
S(6) C(15) H(11) 108.2(9) 1_555 1_555 1_555 no
S(6) C(15) H(12) 107(1) 1_555 1_555 1_555 no
C(14) C(15) H(9) 26.2(5) 1_555 1_555 1_555 no
C(14) C(15) H(10) 25.9(5) 1_555 1_555 1_555 no
C(14) C(15) H(11) 109(1) 1_555 1_555 1_555 no
C(14) C(15) H(12) 109(1) 1_555 1_555 1_555 no
H(9) C(15) H(10) 44.2(3) 1_555 1_555 1_555 no
H(9) C(15) H(11) 135(1) 1_555 1_555 1_555 no
H(9) C(15) H(12) 96.9(8) 1_555 1_555 1_555 no
H(10) C(15) H(11) 97.1(9) 1_555 1_555 1_555 no
H(10) C(15) H(12) 92.8(8) 1_555 1_555 1_555 no
H(11) C(15) H(12) 108(1) 1_555 1_555 1_555 no
Se(7) C(16) Se(8) 115.7(6) 1_555 1_555 1_555 yes
Se(7) C(16) C(11) 123.4(9) 1_555 1_555 1_555 yes
Se(8) C(16) C(11) 120.9(9) 1_555 1_555 1_555 yes
Se(7) C(17) S(7) 117.2(7) 1_555 1_555 1_555 yes
Se(7) C(17) C(18) 119.7(9) 1_555 1_555 1_555 yes
S(7) C(17) C(18) 122.9(9) 1_555 1_555 1_555 yes
Se(8) C(18) S(8) 117.2(7) 1_555 1_555 1_555 yes
Se(8) C(18) C(17) 118.5(9) 1_555 1_555 1_555 yes
S(8) C(18) C(17) 124.3(10) 1_555 1_555 1_555 yes
S(7) C(19) C(20) 113.9(9) 1_555 1_555 1_555 yes
S(7) C(19) H(13) 108.2(10) 1_555 1_555 1_555 no
S(7) C(19) H(14) 108.3(9) 1_555 1_555 1_555 no
S(7) C(19) H(15) 139.7(7) 1_555 1_555 1_555 no
S(7) C(19) H(16) 105.0(6) 1_555 1_555 1_555 no
C(20) C(19) H(13) 109(1) 1_555 1_555 1_555 no
C(20) C(19) H(14) 108(1) 1_555 1_555 1_555 no
C(20) C(19) H(15) 26.6(5) 1_555 1_555 1_555 no
C(20) C(19) H(16) 26.5(5) 1_555 1_555 1_555 no
H(13) C(19) H(14) 108(1) 1_555 1_555 1_555 no
H(13) C(19) H(15) 99.0(9) 1_555 1_555 1_555 no
H(13) C(19) H(16) 90.1(8) 1_555 1_555 1_555 no
H(14) C(19) H(15) 89.9(8) 1_555 1_555 1_555 no
H(14) C(19) H(16) 133(1) 1_555 1_555 1_555 no
H(15) C(19) H(16) 44.8(3) 1_555 1_555 1_555 no
S(8) C(20) C(19) 114.9(9) 1_555 1_555 1_555 yes
S(8) C(20) H(13) 140.2(7) 1_555 1_555 1_555 no
S(8) C(20) H(14) 105.6(6) 1_555 1_555 1_555 no
S(8) C(20) H(15) 108(1) 1_555 1_555 1_555 no
S(8) C(20) H(16) 108.9(10) 1_555 1_555 1_555 no
C(19) C(20) H(13) 26.2(5) 1_555 1_555 1_555 no
C(19) C(20) H(14) 26.4(5) 1_555 1_555 1_555 no
C(19) C(20) H(15) 108(1) 1_555 1_555 1_555 no
C(19) C(20) H(16) 108(1) 1_555 1_555 1_555 no
H(13) C(20) H(14) 44.6(3) 1_555 1_555 1_555 no
H(13) C(20) H(15) 98.2(9) 1_555 1_555 1_555 no
H(13) C(20) H(16) 89.3(9) 1_555 1_555 1_555 no
H(14) C(20) H(15) 89.6(8) 1_555 1_555 1_555 no
H(14) C(20) H(16) 133(1) 1_555 1_555 1_555 no
H(15) C(20) H(16) 107(1) 1_555 1_555 1_555 no

loop_
_geom_bond_atom_site_label_1
_geom_bond_atom_site_label_2
_geom_bond_distance
_geom_bond_site_symmetry_1
_geom_bond_site_symmetry_2
_geom_bond_publ_flag
Se(1) C(1) 1.90(1) 1_555 1_555 yes
Se(1) C(2) 1.89(1) 1_555 1_555 yes
Se(2) C(1) 1.86(1) 1_555 1_555 yes
Se(2) C(3) 1.92(1) 1_555 1_555 yes
Se(3) C(6) 1.89(1) 1_555 1_555 yes
Se(3) C(7) 1.91(1) 1_555 1_555 yes
Se(4) C(6) 1.87(1) 1_555 1_555 yes
Se(4) C(8) 1.90(1) 1_555 1_555 yes
Se(5) C(11) 1.89(1) 1_555 1_555 yes
Se(5) C(12) 1.88(1) 1_555 1_555 yes
Se(6) C(11) 1.87(1) 1_555 1_555 yes
Se(6) C(13) 1.92(1) 1_555 1_555 yes
Se(7) C(16) 1.88(1) 1_555 1_555 yes
Se(7) C(17) 1.91(1) 1_555 1_555 yes
Se(8) C(16) 1.90(1) 1_555 1_555 yes
Se(8) C(18) 1.88(1) 1_555 1_555 yes
Ga(1) Cl(1) 2.179(3) 1_555 1_555 yes
Ga(1) Cl(2) 2.236(2) 1_555 1_555 yes
Ga(1) Cl(3) 2.188(4) 1_555 1_555 yes
Ga(1) Cl(4) 2.218(3) 1_555 1_555 yes
S(1) C(2) 1.75(1) 1_555 1_555 yes
S(1) C(4) 1.82(1) 1_555 1_555 yes
S(2) C(3) 1.79(1) 1_555 1_555 yes
S(2) C(5) 1.80(1) 1_555 1_555 yes
S(3) C(7) 1.77(1) 1_555 1_555 yes
S(3) C(9) 1.83(1) 1_555 1_555 yes
S(4) C(8) 1.75(1) 1_555 1_555 yes
S(4) C(10) 1.81(1) 1_555 1_555 yes
S(5) C(12) 1.74(1) 1_555 1_555 yes
S(5) C(14) 1.81(1) 1_555 1_555 yes
S(6) C(13) 1.77(1) 1_555 1_555 yes
S(6) C(15) 1.80(1) 1_555 1_555 yes
S(7) C(17) 1.77(1) 1_555 1_555 yes
S(7) C(19) 1.81(1) 1_555 1_555 yes
S(8) C(18) 1.74(1) 1_555 1_555 yes
S(8) C(20) 1.84(1) 1_555 1_555 yes
C(1) C(6) 1.39(2) 1_555 1_555 yes
C(2) C(3) 1.33(2) 1_555 1_555 yes
C(4) C(5) 1.57(2) 1_555 1_555 yes
C(7) C(8) 1.34(2) 1_555 1_555 yes
C(9) C(10) 1.51(2) 1_555 1_555 yes
C(11) C(16) 1.39(2) 1_555 1_555 yes
C(12) C(13) 1.34(2) 1_555 1_555 yes
C(14) C(15) 1.54(2) 1_555 1_555 yes
C(17) C(18) 1.36(2) 1_555 1_555 yes
C(19) C(20) 1.52(2) 1_555 1_555 yes

loop_
_geom_contact_atom_site_label_1
_geom_contact_atom_site_label_2
_geom_contact_distance
_geom_contact_site_symmetry_1
_geom_contact_site_symmetry_2
Se(2) S(1) 3.433(4) 1_555 1_556
Se(3) S(4) 3.565(4) 1_555 1_554
Se(6) S(5) 3.550(4) 1_555 1_556
Se(7) Cl(3) 3.483(3) 1_555 1_554
Se(7) S(8) 3.568(4) 1_555 1_554
Cl(1) Cl(1) 3.435(6) 1_555 2_567
Cl(1) S(3) 3.557(5) 1_555 2_666
Cl(2) S(8) 3.523(4) 1_555 2_667
Cl(2) S(2) 3.573(4) 1_555 1_566
Cl(3) S(6) 3.389(4) 1_555 2_556
Cl(3) C(20) 3.52(1) 1_555 1_555
S(1) S(2) 3.464(4) 1_555 1_554
S(3) S(4) 3.544(5) 1_555 1_554
S(5) S(6) 3.420(4) 1_555 1_554
S(7) C(20) 3.59(1) 1_555 2_666
C(4) C(8) 3.52(2) 1_555 2_655
C(7) C(15) 3.59(2) 1_555 2_655
